data_7026435
loop_
_publ_author_name
'Liang, Lan-Chang'
'Chen, Feng-Yi'
'Huang, Mei-Hui'
'Cheng, Liang-Chien'
'Li, Chun-Wei'
'Lee, Hon Man'

_publ_section_title
;
 Aluminium complexes of bidentate N,O- and N,N-ligands derived from
 oxidative functionalization of amido phosphines: synthesis, structure and
 reactivity.
;
_journal_issue 41
_journal_name_full 'Dalton transactions (Cambridge, England : 2003)'
_journal_page_first 9941
_journal_page_last 9951
_journal_paper_doi 10.1039/c0dt00418a
_journal_volume 39
_journal_year 2010
_chemical_formula_moiety 'C35 H46 Al1 N2 P1 Si1'
_chemical_formula_sum 'C35 H46 Al N2 P Si'
_chemical_formula_weight 580.78
_chemical_name_systematic
;
?
;
_space_group_IT_number 2
_symmetry_cell_setting triclinic
_symmetry_space_group_name_Hall '-P 1'
_symmetry_space_group_name_H-M 'P -1'
_atom_sites_solution_hydrogens geom
_atom_sites_solution_primary direct
_atom_sites_solution_secondary difmap
_audit_creation_method SHELXL-97
_cell_angle_alpha 81.3130(10)
_cell_angle_beta 81.7320(10)
_cell_angle_gamma 64.1630(10)
_cell_formula_units_Z 2
_cell_length_a 10.8710(2)
_cell_length_b 11.3320(3)
_cell_length_c 15.2670(4)
_cell_measurement_reflns_used 14990
_cell_measurement_temperature 293(2)
_cell_measurement_theta_max 25.028
_cell_measurement_theta_min 2.037
_cell_volume 1666.88(7)
_computing_cell_refinement 'HKL Scalepack (Otwinowski & Minor 1997)'
_computing_data_collection 'Collect (Nonius BV, 1997-2000)'
_computing_data_reduction 'HKL Denzo and Scalepack (Otwinowski & Minor 19'
_computing_molecular_graphics 'Ortep-3 for Windows (Farrugia, 1997)'
_computing_publication_material 'WinGX publication routines (Farrugia, 1999)'
_computing_structure_refinement 'SHELXL-97 (Sheldrick, 1997)'
_computing_structure_solution 'SHELXS-86 (Sheldrick, 1986)'
_diffrn_ambient_temperature 293(2)
_diffrn_detector_area_resol_mean 9
_diffrn_measured_fraction_theta_full 0.994
_diffrn_measured_fraction_theta_max 0.994
_diffrn_measurement_device_type KappaCCD
_diffrn_measurement_method 'CCD rotation images, thick slices'
_diffrn_radiation_monochromator graphite
_diffrn_radiation_source 'fine-focus sealed tube'
_diffrn_radiation_type MoK\a
_diffrn_radiation_wavelength 0.71073
_diffrn_reflns_av_R_equivalents 0.0754
_diffrn_reflns_av_sigmaI/netI 0.0725
_diffrn_reflns_limit_h_max 12
_diffrn_reflns_limit_h_min -12
_diffrn_reflns_limit_k_max 13
_diffrn_reflns_limit_k_min -13
_diffrn_reflns_limit_l_max 18
_diffrn_reflns_limit_l_min -18
_diffrn_reflns_number 23565
_diffrn_reflns_theta_full 25.09
_diffrn_reflns_theta_max 25.09
_diffrn_reflns_theta_min 2.09
_exptl_absorpt_coefficient_mu 0.170
_exptl_absorpt_correction_T_max 1.0511
_exptl_absorpt_correction_T_min 0.8825
_exptl_absorpt_correction_type multi-scan
_exptl_absorpt_process_details
;
?
;
_exptl_crystal_colour colorless
_exptl_crystal_density_diffrn 1.157
_exptl_crystal_density_method 'not measured'
_exptl_crystal_description prism
_exptl_crystal_F_000 624
_exptl_crystal_size_max 0.15
_exptl_crystal_size_mid 0.12
_exptl_crystal_size_min 0.08
_refine_diff_density_max 0.751
_refine_diff_density_min -0.978
_refine_diff_density_rms 0.230
_refine_ls_extinction_coef 0.095(7)
_refine_ls_extinction_expression Fc^*^=kFc[1+0.001xFc^2^\l^3^/sin(2\q)]^-1/4^
_refine_ls_extinction_method SHELXL
_refine_ls_goodness_of_fit_ref 1.116
_refine_ls_hydrogen_treatment mixed
_refine_ls_matrix_type full
_refine_ls_number_parameters 362
_refine_ls_number_reflns 5885
_refine_ls_number_restraints 0
_refine_ls_restrained_S_all 1.116
_refine_ls_R_factor_all 0.1101
_refine_ls_R_factor_gt 0.0689
_refine_ls_shift/su_max 0.000
_refine_ls_shift/su_mean 0.000
_refine_ls_structure_factor_coef Fsqd
_refine_ls_weighting_details 'calc w=1/[\s^2^(Fo^2^)+(0.1223P)^2^+0.0000P] where P=(Fo^2^+2Fc^2^)/3'
_refine_ls_weighting_scheme calc
_refine_ls_wR_factor_gt 0.1662
_refine_ls_wR_factor_ref 0.2084
_reflns_number_gt 4122
_reflns_number_total 5885
_reflns_threshold_expression >2sigma(I)
_cod_data_source_file c0dt00418a.txt
_cod_data_source_block 4430_2d
_cod_database_code 7026435

loop_
_symmetry_equiv_pos_as_xyz
'x, y, z'
'-x, -y, -z'

loop_
_atom_site_label
_atom_site_type_symbol
_atom_site_fract_x
_atom_site_fract_y
_atom_site_fract_z
_atom_site_U_iso_or_equiv
_atom_site_adp_type
_atom_site_occupancy
_atom_site_symmetry_multiplicity
_atom_site_calc_flag
_atom_site_refinement_flags
P1 P 0.20965(8) 0.01474(8) 0.15626(6) 0.0279(3) Uani 1 1 d .
Si1 Si 0.29326(10) 0.18580(10) 0.24271(7) 0.0384(3) Uani 1 1 d .
Al1 Al 0.38018(10) -0.11960(10) 0.31022(7) 0.0299(3) Uani 1 1 d .
N1 N 0.3555(3) -0.2534(3) 0.26158(17) 0.0278(7) Uani 1 1 d .
N2 N 0.2949(3) 0.0345(3) 0.22598(18) 0.0291(7) Uani 1 1 d .
C1 C 0.3819(3) -0.3727(3) 0.3211(2) 0.0297(8) Uani 1 1 d .
C2 C 0.5167(3) -0.4720(3) 0.3267(2) 0.0319(8) Uani 1 1 d .
C3 C 0.6406(3) -0.4653(3) 0.2690(2) 0.0353(9) Uani 1 1 d .
H3 H 0.6121 -0.3774 0.2399 0.042 Uiso 1 1 d R
C4 C 0.6924(4) -0.5619(4) 0.1977(3) 0.0485(11) Uani 1 1 d .
H4A H 0.7700 -0.5558 0.1618 0.058 Uiso 1 1 d R
H4B H 0.6203 -0.5420 0.1606 0.058 Uiso 1 1 d R
H4C H 0.7190 -0.6496 0.2268 0.058 Uiso 1 1 d R
C5 C 0.7587(4) -0.4928(4) 0.3247(3) 0.0473(10) Uani 1 1 d .
H5A H 0.8343 -0.4866 0.2864 0.057 Uiso 1 1 d R
H5B H 0.7872 -0.5801 0.3547 0.057 Uiso 1 1 d R
H5C H 0.7290 -0.4301 0.3678 0.057 Uiso 1 1 d R
C6 C 0.5375(4) -0.5842(3) 0.3864(2) 0.0374(9) Uani 1 1 d .
H6 H 0.6297 -0.6504 0.3908 0.045 Uiso 1 1 d R
C7 C 0.4302(4) -0.5998(4) 0.4389(2) 0.0391(9) Uani 1 1 d .
H7 H 0.4451 -0.6765 0.4803 0.047 Uiso 1 1 d R
C8 C 0.2983(4) -0.5032(4) 0.4303(2) 0.0368(9) Uani 1 1 d .
H8 H 0.2247 -0.5175 0.4659 0.044 Uiso 1 1 d R
C9 C 0.2706(3) -0.3892(3) 0.3732(2) 0.0309(8) Uani 1 1 d .
C10 C 0.1226(3) -0.2896(3) 0.3653(2) 0.0358(9) Uani 1 1 d .
H10 H 0.1265 -0.2107 0.3347 0.043 Uiso 1 1 d R
C11 C 0.0403(4) -0.2581(4) 0.4560(3) 0.0514(11) Uani 1 1 d .
H11A H -0.0514 -0.1940 0.4463 0.062 Uiso 1 1 d R
H11B H 0.0816 -0.2238 0.4910 0.062 Uiso 1 1 d R
H11C H 0.0375 -0.3373 0.4870 0.062 Uiso 1 1 d R
C12 C 0.0508(4) -0.3380(4) 0.3095(3) 0.0538(11) Uani 1 1 d .
H12A H -0.0424 -0.2742 0.3047 0.065 Uiso 1 1 d R
H12B H 0.0519 -0.4197 0.3384 0.065 Uiso 1 1 d R
H12C H 0.0980 -0.3516 0.2512 0.065 Uiso 1 1 d R
C13 C 0.3353(3) -0.2595(3) 0.1761(2) 0.0279(8) Uani 1 1 d .
C14 C 0.3544(3) -0.3765(3) 0.1427(2) 0.0344(8) Uani 1 1 d .
H14 H 0.3778 -0.4563 0.1819 0.041 Uiso 1 1 d R
C15 C 0.3428(3) -0.3816(4) 0.0553(3) 0.0401(9) Uani 1 1 d .
H15 H 0.3578 -0.4633 0.0349 0.048 Uiso 1 1 d R
C16 C 0.3078(4) -0.2702(4) -0.0048(2) 0.0418(10) Uani 1 1 d .
H16 H 0.3021 -0.2736 -0.0665 0.050 Uiso 1 1 d R
C17 C 0.2788(3) -0.1515(4) 0.0259(2) 0.0366(9) Uani 1 1 d .
H17 H 0.2525 -0.0724 -0.0142 0.044 Uiso 1 1 d R
C18 C 0.2886(3) -0.1431(3) 0.1149(2) 0.0293(8) Uani 1 1 d .
C19 C 0.0427(3) 0.0303(3) 0.2071(2) 0.0278(8) Uani 1 1 d .
C20 C -0.0054(3) 0.0829(3) 0.2886(2) 0.0336(8) Uani 1 1 d .
H20 H 0.0481 0.1148 0.3147 0.040 Uiso 1 1 d R
C21 C -0.1287(3) 0.0894(3) 0.3314(3) 0.0385(9) Uani 1 1 d .
H21 H -0.1601 0.1240 0.3882 0.046 Uiso 1 1 d R
C22 C -0.2057(4) 0.0454(4) 0.2925(3) 0.0434(10) Uani 1 1 d .
H22 H -0.2927 0.0516 0.3209 0.052 Uiso 1 1 d R
C23 C -0.1602(4) -0.0056(4) 0.2115(3) 0.0447(10) Uani 1 1 d .
H23 H -0.2147 -0.0361 0.1851 0.054 Uiso 1 1 d R
C24 C -0.0353(3) -0.0142(4) 0.1687(2) 0.0370(9) Uani 1 1 d .
H24 H -0.0019 -0.0512 0.1129 0.044 Uiso 1 1 d R
C25 C 0.1836(3) 0.1335(3) 0.0596(2) 0.0347(9) Uani 1 1 d .
C26 C 0.0555(4) 0.2118(4) 0.0291(3) 0.0436(10) Uani 1 1 d .
H26 H -0.0238 0.2041 0.0612 0.052 Uiso 1 1 d R
C27 C 0.0434(5) 0.3006(4) -0.0459(3) 0.0593(13) Uani 1 1 d .
H27 H -0.0446 0.3537 -0.0680 0.071 Uiso 1 1 d R
C28 C 0.1566(5) 0.3118(5) -0.0901(3) 0.0704(15) Uani 1 1 d .
H28 H 0.1455 0.3754 -0.1411 0.084 Uiso 1 1 d R
C29 C 0.2848(5) 0.2348(5) -0.0608(3) 0.0608(13) Uani 1 1 d .
H29 H 0.3644 0.2432 -0.0919 0.073 Uiso 1 1 d R
C30 C 0.2985(4) 0.1454(4) 0.0131(3) 0.0446(10) Uani 1 1 d .
H30 H 0.3874 0.0905 0.0334 0.054 Uiso 1 1 d R
C31 C 0.1397(4) 0.3324(4) 0.2018(3) 0.0569(12) Uani 1 1 d .
H31A H 0.1436 0.4119 0.2128 0.068 Uiso 1 1 d R
H31B H 0.0582 0.3280 0.2329 0.068 Uiso 1 1 d R
H31C H 0.1378 0.3322 0.1392 0.068 Uiso 1 1 d R
C32 C 0.4484(4) 0.2018(4) 0.1861(3) 0.0575(12) Uani 1 1 d .
H32A H 0.4448 0.2847 0.1965 0.069 Uiso 1 1 d R
H32B H 0.4512 0.1984 0.1233 0.069 Uiso 1 1 d R
H32C H 0.5292 0.1314 0.2089 0.069 Uiso 1 1 d R
C33 C 0.2884(5) 0.1928(4) 0.3636(3) 0.0614(12) Uani 1 1 d .
H33A H 0.2873 0.2749 0.3736 0.074 Uiso 1 1 d R
H33B H 0.3678 0.1211 0.3870 0.074 Uiso 1 1 d R
H33C H 0.2070 0.1863 0.3929 0.074 Uiso 1 1 d R
C34 C 0.5713(4) -0.1424(4) 0.3075(3) 0.0463(10) Uani 1 1 d .
H34A H 0.6203 -0.2169 0.3478 0.056 Uiso 1 1 d R
H34B H 0.5714 -0.0645 0.3250 0.056 Uiso 1 1 d R
H34C H 0.6150 -0.1564 0.2483 0.056 Uiso 1 1 d R
C35 C 0.2892(4) -0.1069(4) 0.4321(2) 0.0409(9) Uani 1 1 d .
H35A H 0.3372 -0.1863 0.4690 0.049 Uiso 1 1 d R
H35B H 0.1961 -0.0942 0.4310 0.049 Uiso 1 1 d R
H35C H 0.2898 -0.0333 0.4556 0.049 Uiso 1 1 d R

loop_
_atom_site_aniso_label
_atom_site_aniso_U_11
_atom_site_aniso_U_22
_atom_site_aniso_U_33
_atom_site_aniso_U_23
_atom_site_aniso_U_13
_atom_site_aniso_U_12
P1 0.0259(5) 0.0275(5) 0.0272(5) -0.0021(4) 0.0004(4) -0.0095(4)
Si1 0.0368(6) 0.0314(6) 0.0503(7) -0.0065(5) -0.0010(5) -0.0175(5)
Al1 0.0308(6) 0.0315(6) 0.0284(6) -0.0043(4) -0.0019(4) -0.0140(4)
N1 0.0298(15) 0.0262(15) 0.0254(16) -0.0005(12) -0.0024(12) -0.0107(12)
N2 0.0268(14) 0.0286(15) 0.0310(16) -0.0034(12) -0.0007(12) -0.0114(12)
C1 0.0353(19) 0.0275(18) 0.0284(19) -0.0037(15) -0.0038(15) -0.0144(15)
C2 0.0350(19) 0.0337(19) 0.0266(19) -0.0063(15) -0.0021(15) -0.0133(16)
C3 0.0340(19) 0.0315(19) 0.032(2) -0.0004(16) 0.0008(16) -0.0083(15)
C4 0.045(2) 0.045(2) 0.042(2) -0.0080(19) 0.0040(18) -0.0086(19)
C5 0.037(2) 0.057(3) 0.043(2) 0.001(2) -0.0012(18) -0.0182(19)
C6 0.040(2) 0.0294(19) 0.037(2) -0.0010(16) -0.0042(17) -0.0091(16)
C7 0.048(2) 0.033(2) 0.037(2) 0.0046(17) -0.0055(18) -0.0193(18)
C8 0.043(2) 0.037(2) 0.033(2) 0.0012(16) 0.0005(16) -0.0211(17)
C9 0.0347(18) 0.0309(19) 0.0302(19) -0.0047(15) -0.0027(15) -0.0164(15)
C10 0.0352(19) 0.033(2) 0.040(2) -0.0016(17) 0.0004(16) -0.0169(16)
C11 0.044(2) 0.052(2) 0.053(3) -0.009(2) 0.013(2) -0.019(2)
C12 0.043(2) 0.055(3) 0.065(3) -0.007(2) -0.012(2) -0.019(2)
C13 0.0253(17) 0.0311(19) 0.0271(19) -0.0074(15) 0.0003(14) -0.0110(14)
C14 0.039(2) 0.0296(19) 0.034(2) -0.0054(16) -0.0046(16) -0.0125(16)
C15 0.039(2) 0.037(2) 0.041(2) -0.0167(18) -0.0017(17) -0.0097(17)
C16 0.045(2) 0.050(2) 0.028(2) -0.0124(18) -0.0036(17) -0.0153(19)
C17 0.0359(19) 0.043(2) 0.028(2) -0.0042(17) -0.0009(15) -0.0142(17)
C18 0.0288(17) 0.0310(19) 0.0259(19) -0.0069(15) 0.0017(14) -0.0106(15)
C19 0.0248(17) 0.0274(18) 0.0310(19) -0.0009(15) -0.0019(14) -0.0116(14)
C20 0.0316(19) 0.0299(19) 0.038(2) -0.0039(16) -0.0011(16) -0.0122(15)
C21 0.0311(19) 0.038(2) 0.038(2) -0.0064(17) 0.0039(16) -0.0086(16)
C22 0.0302(19) 0.048(2) 0.048(3) 0.002(2) 0.0018(17) -0.0171(18)
C23 0.038(2) 0.056(3) 0.050(3) 0.001(2) -0.0100(19) -0.0290(19)
C24 0.0318(19) 0.044(2) 0.035(2) -0.0061(17) -0.0028(16) -0.0152(17)
C25 0.038(2) 0.0313(19) 0.030(2) -0.0011(16) -0.0024(16) -0.0115(16)
C26 0.044(2) 0.042(2) 0.041(2) 0.0045(18) -0.0060(18) -0.0164(18)
C27 0.059(3) 0.053(3) 0.058(3) 0.017(2) -0.021(2) -0.019(2)
C28 0.084(4) 0.077(3) 0.048(3) 0.025(3) -0.012(3) -0.040(3)
C29 0.066(3) 0.072(3) 0.045(3) 0.010(2) 0.005(2) -0.037(3)
C30 0.041(2) 0.043(2) 0.041(2) 0.0023(18) 0.0056(18) -0.0138(18)
C31 0.053(3) 0.031(2) 0.082(3) -0.015(2) -0.007(2) -0.0111(19)
C32 0.052(3) 0.053(3) 0.078(3) 0.004(2) -0.008(2) -0.035(2)
C33 0.081(3) 0.051(3) 0.067(3) -0.022(2) 0.001(3) -0.039(2)
C34 0.039(2) 0.038(2) 0.063(3) -0.007(2) -0.0089(19) -0.0165(18)
C35 0.050(2) 0.043(2) 0.032(2) -0.0072(17) -0.0021(17) -0.0215(18)

loop_
_atom_type_symbol
_atom_type_description
_atom_type_scat_dispersion_real
_atom_type_scat_dispersion_imag
_atom_type_scat_source
C C 0.0033 0.0016 'International Tables Vol C Tables 4.2.6.8 and 6.1.1.4'
H H 0.0000 0.0000 'International Tables Vol C Tables 4.2.6.8 and 6.1.1.4'
Al Al 0.0645 0.0514 'International Tables Vol C Tables 4.2.6.8 and 6.1.1.4'
N N 0.0061 0.0033 'International Tables Vol C Tables 4.2.6.8 and 6.1.1.4'
P P 0.1023 0.0942 'International Tables Vol C Tables 4.2.6.8 and 6.1.1.4'
Si Si 0.0817 0.0704 'International Tables Vol C Tables 4.2.6.8 and 6.1.1.4'

loop_
_geom_angle_atom_site_label_1
_geom_angle_atom_site_label_2
_geom_angle_atom_site_label_3
_geom_angle
N2 P1 C18 114.29(15)
N2 P1 C25 112.07(16)
C18 P1 C25 105.88(16)
N2 P1 C19 110.99(15)
C18 P1 C19 105.21(16)
C25 P1 C19 107.95(15)
N2 Si1 C32 110.96(18)
N2 Si1 C33 108.64(17)
C32 Si1 C33 109.1(2)
N2 Si1 C31 113.20(17)
C32 Si1 C31 107.9(2)
C33 Si1 C31 106.9(2)
N1 Al1 N2 102.15(12)
N1 Al1 C35 107.02(15)
N2 Al1 C35 115.16(14)
N1 Al1 C34 116.01(15)
N2 Al1 C34 104.72(15)
C35 Al1 C34 111.68(18)
C13 N1 C1 115.7(3)
C13 N1 Al1 129.3(2)
C1 N1 Al1 114.3(2)
P1 N2 Si1 125.53(16)
P1 N2 Al1 114.46(15)
Si1 N2 Al1 119.17(15)
C2 C1 C9 120.2(3)
C2 C1 N1 120.5(3)
C9 C1 N1 119.3(3)
C6 C2 C1 118.4(3)
C6 C2 C3 118.2(3)
C1 C2 C3 123.4(3)
C2 C3 C4 111.6(3)
C2 C3 C5 111.9(3)
C4 C3 C5 109.2(3)
C2 C3 H3 107.5
C4 C3 H3 108.5
C5 C3 H3 108.1
C3 C4 H4A 110.4
C3 C4 H4B 109.5
H4A C4 H4B 109.5
C3 C4 H4C 108.5
H4A C4 H4C 109.4
H4B C4 H4C 109.5
C3 C5 H5A 109.6
C3 C5 H5B 108.8
H5A C5 H5B 109.5
C3 C5 H5C 110.1
H5A C5 H5C 109.4
H5B C5 H5C 109.5
C7 C6 C2 121.8(3)
C7 C6 H6 120.3
C2 C6 H6 118.0
C6 C7 C8 118.9(3)
C6 C7 H7 121.4
C8 C7 H7 119.7
C7 C8 C9 122.4(3)
C7 C8 H8 117.5
C9 C8 H8 120.1
C8 C9 C1 118.3(3)
C8 C9 C10 119.3(3)
C1 C9 C10 122.4(3)
C9 C10 C12 110.6(3)
C9 C10 C11 112.9(3)
C12 C10 C11 109.7(3)
C9 C10 H10 106.0
C12 C10 H10 108.6
C11 C10 H10 108.9
C10 C11 H11A 108.7
C10 C11 H11B 110.9
H11A C11 H11B 109.5
C10 C11 H11C 108.9
H11A C11 H11C 109.4
H11B C11 H11C 109.4
C10 C12 H12A 109.8
C10 C12 H12B 108.5
H12A C12 H12B 109.5
C10 C12 H12C 110.0
H12A C12 H12C 109.5
H12B C12 H12C 109.5
N1 C13 C14 123.8(3)
N1 C13 C18 120.7(3)
C14 C13 C18 115.5(3)
C15 C14 C13 122.5(3)
C15 C14 H14 118.0
C13 C14 H14 119.5
C14 C15 C16 121.3(4)
C14 C15 H15 120.1
C16 C15 H15 118.7
C17 C16 C15 118.4(3)
C17 C16 H16 119.9
C15 C16 H16 121.7
C16 C17 C18 121.5(3)
C16 C17 H17 120.2
C18 C17 H17 118.3
C17 C18 C13 120.4(3)
C17 C18 P1 118.8(3)
C13 C18 P1 119.5(2)
C24 C19 C20 119.3(3)
C24 C19 P1 121.5(3)
C20 C19 P1 119.1(3)
C21 C20 C19 120.5(3)
C21 C20 H20 120.2
C19 C20 H20 119.2
C22 C21 C20 119.7(4)
C22 C21 H21 120.3
C20 C21 H21 120.0
C21 C22 C23 120.5(3)
C21 C22 H22 120.4
C23 C22 H22 119.1
C22 C23 C24 120.1(4)
C22 C23 H23 119.8
C24 C23 H23 120.1
C19 C24 C23 119.8(4)
C19 C24 H24 119.4
C23 C24 H24 120.7
C26 C25 C30 118.8(3)
C26 C25 P1 123.2(3)
C30 C25 P1 118.0(3)
C27 C26 C25 120.0(4)
C27 C26 H26 121.1
C25 C26 H26 119.0
C28 C27 C26 120.4(4)
C28 C27 H27 119.2
C26 C27 H27 120.3
C27 C28 C29 120.4(4)
C27 C28 H28 119.0
C29 C28 H28 120.6
C30 C29 C28 119.8(4)
C30 C29 H29 119.9
C28 C29 H29 120.3
C29 C30 C25 120.5(4)
C29 C30 H30 120.4
C25 C30 H30 119.1
Si1 C31 H31A 109.8
Si1 C31 H31B 109.0
H31A C31 H31B 109.4
Si1 C31 H31C 109.7
H31A C31 H31C 109.5
H31B C31 H31C 109.4
Si1 C32 H32A 109.1
Si1 C32 H32B 109.3
H32A C32 H32B 109.5
Si1 C32 H32C 110.0
H32A C32 H32C 109.5
H32B C32 H32C 109.5
Si1 C33 H33A 109.4
Si1 C33 H33B 109.8
H33A C33 H33B 109.5
Si1 C33 H33C 109.2
H33A C33 H33C 109.5
H33B C33 H33C 109.5
Al1 C34 H34A 109.7
Al1 C34 H34B 109.3
H34A C34 H34B 109.5
Al1 C34 H34C 109.5
H34A C34 H34C 109.5
H34B C34 H34C 109.4
Al1 C35 H35A 109.8
Al1 C35 H35B 109.6
H35A C35 H35B 109.4
Al1 C35 H35C 109.0
H35A C35 H35C 109.6
H35B C35 H35C 109.4

loop_
_geom_bond_atom_site_label_1
_geom_bond_atom_site_label_2
_geom_bond_distance
P1 N2 1.606(3)
P1 C18 1.784(3)
P1 C25 1.804(3)
P1 C19 1.812(3)
Si1 N2 1.764(3)
Si1 C32 1.851(4)
Si1 C33 1.852(5)
Si1 C31 1.872(4)
Al1 N1 1.917(3)
Al1 N2 1.953(3)
Al1 C35 1.972(4)
Al1 C34 1.973(4)
N1 C13 1.371(4)
N1 C1 1.450(4)
C1 C2 1.411(5)
C1 C9 1.416(5)
C2 C6 1.399(5)
C2 C3 1.524(5)
C3 C4 1.532(5)
C3 C5 1.533(5)
C3 H3 0.9605
C4 H4A 0.9608
C4 H4B 0.9597
C4 H4C 0.9601
C5 H5A 0.9602
C5 H5B 0.9598
C5 H5C 0.9603
C6 C7 1.378(5)
C6 H6 0.9595
C7 C8 1.383(5)
C7 H7 0.9602
C8 C9 1.384(5)
C8 H8 0.9608
C9 C10 1.520(5)
C10 C12 1.530(5)
C10 C11 1.536(5)
C10 H10 0.9595
C11 H11A 0.9603
C11 H11B 0.9602
C11 H11C 0.9601
C12 H12A 0.9599
C12 H12B 0.9594
C12 H12C 0.9594
C13 C14 1.412(5)
C13 C18 1.432(5)
C14 C15 1.369(5)
C14 H14 0.9594
C15 C16 1.383(5)
C15 H15 0.9600
C16 C17 1.381(5)
C16 H16 0.9605
C17 C18 1.399(5)
C17 H17 0.9598
C19 C24 1.386(5)
C19 C20 1.394(5)
C20 C21 1.380(5)
C20 H20 0.9598
C21 C22 1.378(5)
C21 H21 0.9608
C22 C23 1.378(6)
C22 H22 0.9596
C23 C24 1.390(5)
C23 H23 0.9603
C24 H24 0.9590
C25 C26 1.389(5)
C25 C30 1.395(5)
C26 C27 1.385(5)
C26 H26 0.9603
C27 C28 1.363(6)
C27 H27 0.9596
C28 C29 1.380(6)
C28 H28 0.9602
C29 C30 1.376(5)
C29 H29 0.9609
C30 H30 0.9596
C31 H31A 0.9605
C31 H31B 0.9609
C31 H31C 0.9593
C32 H32A 0.9594
C32 H32B 0.9609
C32 H32C 0.9604
C33 H33A 0.9600
C33 H33B 0.9605
C33 H33C 0.9600
C34 H34A 0.9594
C34 H34B 0.9606
C34 H34C 0.9601
C35 H35A 0.9599
C35 H35B 0.9605
C35 H35C 0.9593
